data_1521450
loop_
_publ_author_name
'Kranenberg, C.'
'Johrendt, D.'
'Mewis, A.'

_publ_section_title
;
 Untersuchungen zum Existenzgebiet des Ca Al2 Si2 Strukturtyps bei
 ternaeren Siliciden
;
_journal_name_full 'Zeitschrift fuer Anorganische und Allgemeine Chemie'
_journal_page_first 1787
_journal_page_last 1793
_journal_volume 625
_journal_year 1999
_chemical_formula_sum 'Al2 Dy Si2'
_chemical_name_systematic 'Dy Al2 Si2'
_space_group_IT_number 164
_symmetry_space_group_name_Hall '-P 3 2"'
_symmetry_space_group_name_H-M 'P -3 m 1'
_cell_angle_alpha 90
_cell_angle_beta 90
_cell_angle_gamma 120
_cell_formula_units_Z 1
_cell_length_a 4.185
_cell_length_b 4.185
_cell_length_c 6.569
_cell_volume 99.637
_citation_journal_id_ASTM ZAACAB
_cod_data_source_file Kranenberg_ZAACAB_1999_826.cif
_cod_data_source_block Al2Dy1Si2
_cod_original_cell_volume 99.63703
_cod_original_formula_sum 'Al2 Dy1 Si2'
_cod_database_code 1521450

loop_
_symmetry_equiv_pos_as_xyz
x,y,z
-y,x-y,z
-x+y,-x,z
y,x,-z
-x,-x+y,-z
x-y,-y,-z
-x,-y,-z
y,-x+y,-z
x-y,x,-z
-y,-x,z
x,x-y,z
-x+y,y,z

loop_
_atom_site_label
_atom_site_type_symbol
_atom_site_fract_x
_atom_site_fract_y
_atom_site_fract_z
_atom_site_occupancy
_atom_site_U_iso_or_equiv
Si1 Si 0.3333 0.6667 0.2585 1 0.0
Dy1 Dy 0 0 0 1 0.0
Al1 Al 0.3333 0.6667 0.6459 1 0.0
